data_7706231
loop_
_publ_author_name
'Mudoi, Prashurya Pritam'
'Sarma, Bipul'
'Choudhury, Anup'
'Gogoi, Nayanmoni'

_publ_section_title
;
 Evidence of protonation induced intra-molecular metal-to-metal charge
 transfer in a highly symmetric cyanido bridged
 {Fe<sub>2</sub>Ni<sub>2</sub>} molecular square.
;
_journal_issue 6
_journal_name_full 'Dalton transactions (Cambridge, England : 2003)'
_journal_page_first 2057
_journal_page_last 2066
_journal_paper_doi 10.1039/d0dt02826f
_journal_volume 50
_journal_year 2021
_chemical_formula_moiety C80H76Fe2N30Ni2,10(H2O)
_chemical_formula_sum 'C80 H92 Fe2 N30 Ni2 O10'
_chemical_formula_weight 1862.92
_space_group_crystal_system monoclinic
_space_group_IT_number 15
_space_group_name_Hall '-C 2yc'
_space_group_name_H-M_alt 'C 1 2/c 1'
_atom_sites_solution_hydrogens mixed
_audit_creation_method SHELXL-2014/7
_audit_update_record
;
2020-12-02 deposited with the CCDC.	2020-12-28 downloaded from the CCDC.
;
_cell_angle_alpha 90
_cell_angle_beta 105.62(6)
_cell_angle_gamma 90
_cell_formula_units_Z 4
_cell_length_a 28.33(10)
_cell_length_b 13.73(4)
_cell_length_c 26.51(8)
_cell_measurement_reflns_used 747
_cell_measurement_temperature 100(2)
_cell_measurement_theta_max 13.26
_cell_measurement_theta_min 2.16
_cell_volume 9931(5)
_computing_cell_refinement 'Bruker SAINT'
_computing_data_collection 'Bruker APEX2'
_computing_data_reduction 'Bruker SAINT'
_computing_molecular_graphics 'Bruker SHELXTL'
_computing_publication_material 'Bruker SHELXTL'
_computing_structure_refinement 'SHELXL-2014/7 (Sheldrick, 2014)'
_computing_structure_solution 'SHELXS-97 (Sheldrick 2008)'
_diffrn_ambient_temperature 100(2)
_diffrn_measured_fraction_theta_full 0.989
_diffrn_measured_fraction_theta_max 0.989
_diffrn_measurement_device_type 'Bruker APEX-II CCD'
_diffrn_measurement_method '\f and \w scans'
_diffrn_radiation_type MoK\a
_diffrn_radiation_wavelength 0.71073
_diffrn_reflns_av_R_equivalents 0.4187
_diffrn_reflns_av_unetI/netI 0.2405
_diffrn_reflns_Laue_measured_fraction_full 0.989
_diffrn_reflns_Laue_measured_fraction_max 0.989
_diffrn_reflns_limit_h_max 28
_diffrn_reflns_limit_h_min -28
_diffrn_reflns_limit_k_max 13
_diffrn_reflns_limit_k_min -13
_diffrn_reflns_limit_l_max 26
_diffrn_reflns_limit_l_min -26
_diffrn_reflns_number 56669
_diffrn_reflns_point_group_measured_fraction_full 0.989
_diffrn_reflns_point_group_measured_fraction_max 0.989
_diffrn_reflns_theta_full 20.832
_diffrn_reflns_theta_max 20.832
_diffrn_reflns_theta_min 2.159
_exptl_absorpt_coefficient_mu 0.725
_exptl_absorpt_correction_type multi-scan
_exptl_absorpt_process_details SADABS
_exptl_crystal_colour colourless
_exptl_crystal_density_diffrn 1.246
_exptl_crystal_description block
_exptl_crystal_F_000 3880
_exptl_crystal_preparation 'Magnetic properties'
_exptl_crystal_size_max 0.160
_exptl_crystal_size_mid 0.120
_exptl_crystal_size_min 0.080
_exptl_transmission_factor_max 0.942
_exptl_transmission_factor_min 0.899
_refine_diff_density_max 0.443
_refine_diff_density_min -0.281
_refine_diff_density_rms 0.074
_refine_ls_extinction_coef 0.00037(14)
_refine_ls_extinction_expression Fc^*^=kFc[1+0.001xFc^2^\l^3^/sin(2\q)]^-1/4^
_refine_ls_extinction_method 'SHELXL-2014/7 (Sheldrick 2014'
_refine_ls_goodness_of_fit_ref 0.924
_refine_ls_hydrogen_treatment mixed
_refine_ls_matrix_type full
_refine_ls_number_parameters 601
_refine_ls_number_reflns 5152
_refine_ls_number_restraints 12
_refine_ls_restrained_S_all 0.922
_refine_ls_R_factor_all 0.1942
_refine_ls_R_factor_gt 0.0804
_refine_ls_shift/su_max 0.000
_refine_ls_shift/su_mean 0.000
_refine_ls_structure_factor_coef Fsqd
_refine_ls_weighting_details 'w=1/[\s^2^(Fo^2^)] where P=(Fo^2^+2Fc^2^)/3'
_refine_ls_weighting_scheme calc
_refine_ls_wR_factor_gt 0.1814
_refine_ls_wR_factor_ref 0.2414
_reflns_Friedel_coverage 0.000
_reflns_number_gt 2274
_reflns_number_total 5152
_reflns_threshold_expression 'I > 2\s(I)'
_cod_data_source_file d0dt02826f2.cif
_cod_data_source_block bsnew
_cod_depositor_comments 'Adding full bibliography for 7706230--7706232.cif.'
_cod_original_cell_volume 9931(54)
_cod_original_sg_symbol_H-M 'C 2/c'
_cod_database_code 7706231
_shelx_shelxl_version_number 2014/7
_shelx_space_group_comment
;
The symmetry employed for this shelxl refinement is uniquely defined
by the following loop, which should always be used as a source of
symmetry information in preference to the above space-group names.
They are only intended as comments.
;
_shelx_estimated_absorpt_t_min 0.893
_shelx_estimated_absorpt_t_max 0.944
_exptl_absorpt_special_details SADABS

loop_
_space_group_symop_operation_xyz
'x, y, z'
'-x, y, -z+1/2'
'x+1/2, y+1/2, z'
'-x+1/2, y+1/2, -z+1/2'
'-x, -y, -z'
'x, -y, z-1/2'
'-x+1/2, -y+1/2, -z'
'x+1/2, -y+1/2, z-1/2'

loop_
_atom_site_label
_atom_site_type_symbol
_atom_site_fract_x
_atom_site_fract_y
_atom_site_fract_z
_atom_site_U_iso_or_equiv
_atom_site_adp_type
_atom_site_occupancy
_atom_site_site_symmetry_order
_atom_site_calc_flag
_atom_site_refinement_flags_posn
_atom_site_refinement_flags_adp
_atom_site_refinement_flags_occupancy
_atom_site_disorder_assembly
_atom_site_disorder_group
C1 C 0.9131(5) 0.0028(10) 0.6127(5) 0.084(4) Uani 1 1 d . . . A 2
H1A H 0.9033 0.0536 0.6333 0.101 Uiso 1 1 calc R U . A 2
H1B H 0.9387 -0.0359 0.6357 0.101 Uiso 1 1 calc R U . A 2
C2 C 0.9772(5) 0.0570(10) 0.5672(6) 0.081(4) Uani 1 1 d . . . A 2
C3 C 1.0215(4) 0.0167(10) 0.6078(5) 0.105(5) Uani 1 1 d . . . A 2
H3A H 1.0508 0.0329 0.5981 0.157 Uiso 1 1 calc R U . A 2
H3B H 1.0229 0.0444 0.6414 0.157 Uiso 1 1 calc R U . A 2
H3C H 1.0187 -0.0529 0.6096 0.157 Uiso 1 1 calc R U . A 2
C4 C 0.9740(5) 0.1115(11) 0.5220(5) 0.098(5) Uani 1 1 d . . . A 2
H4 H 0.9998 0.1322 0.5092 0.118 Uiso 1 1 calc R U . A 2
C5 C 0.9236(5) 0.1288(9) 0.4996(5) 0.070(4) Uani 1 1 d . . . A 2
C6 C 0.9003(5) 0.1839(10) 0.4504(5) 0.094(4) Uani 1 1 d . . . A 2
H6A H 0.9253 0.2076 0.4353 0.140 Uiso 1 1 calc R U . A 2
H6B H 0.8786 0.1415 0.4260 0.140 Uiso 1 1 calc R U . A 2
H6C H 0.8820 0.2379 0.4585 0.140 Uiso 1 1 calc R U . A 2
C7 C 0.8361(4) -0.0732(9) 0.6210(4) 0.072(4) Uani 1 1 d . . . A 2
H7A H 0.8495 -0.1204 0.6484 0.086 Uiso 1 1 calc R U . A 2
H7B H 0.8316 -0.0119 0.6374 0.086 Uiso 1 1 calc R U . A 2
C8 C 0.7558(6) -0.1763(10) 0.5947(5) 0.078(4) Uani 1 1 d . . . A 2
C9 C 0.7643(5) -0.2306(10) 0.6478(5) 0.111(5) Uani 1 1 d . . . A 2
H9A H 0.7378 -0.2752 0.6461 0.167 Uiso 1 1 calc R U . A 2
H9B H 0.7946 -0.2660 0.6549 0.167 Uiso 1 1 calc R U . A 2
H9C H 0.7659 -0.1842 0.6753 0.167 Uiso 1 1 calc R U . A 2
C10 C 0.7183(5) -0.1785(11) 0.5484(7) 0.099(5) Uani 1 1 d . . . A 2
H10 H 0.6908 -0.2184 0.5416 0.119 Uiso 1 1 calc R U . A 2
C11 C 0.7289(5) -0.1111(10) 0.5138(6) 0.076(4) Uani 1 1 d . . . A 2
C12 C 0.6986(5) -0.0877(10) 0.4596(5) 0.103(5) Uani 1 1 d . . . A 2
H12A H 0.6695 -0.1268 0.4514 0.154 Uiso 1 1 calc R U . A 2
H12B H 0.6898 -0.0200 0.4576 0.154 Uiso 1 1 calc R U . A 2
H12C H 0.7172 -0.1013 0.4350 0.154 Uiso 1 1 calc R U . A 2
C13 C 0.8825(4) -0.1579(10) 0.5701(5) 0.078(4) Uani 1 1 d . . . A 2
H13A H 0.9141 -0.1787 0.5920 0.093 Uiso 1 1 calc R U . A 2
H13B H 0.8580 -0.2050 0.5735 0.093 Uiso 1 1 calc R U . A 2
C14 C 0.9080(4) -0.2168(10) 0.4885(6) 0.070(4) Uani 1 1 d . . . A 2
C15 C 0.9431(5) -0.2935(10) 0.5169(5) 0.098(4) Uani 1 1 d . . . A 2
H15A H 0.9445 -0.2921 0.5535 0.147 Uiso 1 1 calc R U . A 2
H15B H 0.9321 -0.3564 0.5027 0.147 Uiso 1 1 calc R U . A 2
H15C H 0.9751 -0.2809 0.5126 0.147 Uiso 1 1 calc R U . A 2
C16 C 0.8935(5) -0.1897(10) 0.4374(6) 0.084(4) Uani 1 1 d . . . A 2
H16 H 0.9035 -0.2181 0.4101 0.100 Uiso 1 1 calc R U . A 2
C17 C 0.8596(4) -0.1093(9) 0.4326(6) 0.068(3) Uani 1 1 d . . . A 2
C18 C 0.8330(4) -0.0578(9) 0.3839(4) 0.086(4) Uani 1 1 d . . . A 2
H18A H 0.8432 -0.0834 0.3548 0.129 Uiso 1 1 calc R U . A 2
H18B H 0.7984 -0.0672 0.3780 0.129 Uiso 1 1 calc R U . A 2
H18C H 0.8404 0.0105 0.3875 0.129 Uiso 1 1 calc R U . A 2
C19 C 0.7674(5) 0.1167(10) 0.2952(4) 0.065(3) Uani 1 1 d . . . A 2
C20 C 0.7784(5) 0.0449(12) 0.2626(5) 0.084(4) Uani 1 1 d . . . A 2
H20 H 0.8063 0.0486 0.2505 0.101 Uiso 1 1 calc R U . A 2
C21 C 0.7457(6) -0.0318(11) 0.2495(5) 0.085(4) Uani 1 1 d . . . A 2
H21 H 0.7509 -0.0795 0.2266 0.102 Uiso 1 1 calc R U . A 2
C22 C 0.7056(5) -0.0392(10) 0.2695(5) 0.078(4) Uani 1 1 d . . . A 2
H22 H 0.6846 -0.0924 0.2613 0.094 Uiso 1 1 calc R U . A 2
C23 C 0.6970(5) 0.0342(11) 0.3022(5) 0.067(4) Uani 1 1 d . . . A 2
C24 C 0.7957(5) 0.2048(12) 0.3165(5) 0.078(4) Uani 1 1 d . . . A 2
C25 C 0.8487(5) 0.3217(12) 0.3416(5) 0.077(4) Uani 1 1 d . . . A 2
C26 C 0.8892(6) 0.3854(15) 0.3528(6) 0.105(5) Uani 1 1 d . . . A 2
H26 H 0.9149 0.3769 0.3376 0.126 Uiso 1 1 calc R U . A 2
C27 C 0.8893(6) 0.4593(13) 0.3864(7) 0.117(6) Uani 1 1 d . . . A 2
H27 H 0.9158 0.5018 0.3936 0.140 Uiso 1 1 calc R U . A 2
C28 C 0.8515(6) 0.4766(12) 0.4117(6) 0.109(5) Uani 1 1 d . . . A 2
H28 H 0.8537 0.5289 0.4345 0.130 Uiso 1 1 calc R U . A 2
C29 C 0.8120(5) 0.4148(11) 0.4018(6) 0.095(5) Uani 1 1 d . . . A 2
H29 H 0.7867 0.4248 0.4176 0.114 Uiso 1 1 calc R U . A 2
C30 C 0.8103(5) 0.3352(11) 0.3671(5) 0.072(4) Uani 1 1 d . . . A 2
C31 C 0.6591(5) 0.0382(11) 0.3291(5) 0.073(4) Uani 1 1 d . . . A 2
C32 C 0.5994(5) 0.0199(12) 0.3630(6) 0.080(4) Uani 1 1 d . . . A 2
C33 C 0.5567(6) -0.0140(12) 0.3781(6) 0.107(5) Uani 1 1 d . . . A 2
H33 H 0.5403 -0.0709 0.3647 0.128 Uiso 1 1 calc R U . A 2
C34 C 0.5416(5) 0.0444(12) 0.4145(7) 0.107(5) Uani 1 1 d . . . A 2
H34 H 0.5156 0.0217 0.4265 0.128 Uiso 1 1 calc R U . A 2
C35 C 0.5629(5) 0.1360(13) 0.4347(6) 0.106(5) Uani 1 1 d . . . A 2
H35 H 0.5502 0.1728 0.4575 0.127 Uiso 1 1 calc R U . A 2
C36 C 0.6029(5) 0.1673(11) 0.4189(6) 0.090(4) Uani 1 1 d . . . A 2
H36 H 0.6180 0.2263 0.4309 0.108 Uiso 1 1 calc R U . A 2
C37 C 0.6209(5) 0.1082(11) 0.3840(5) 0.074(4) Uani 1 1 d . . . A 2
C38 C 0.7576(4) 0.1380(8) 0.4228(5) 0.059(3) Uani 1 1 d . . . A 2
C39 C 0.7997(4) 0.1902(10) 0.5926(4) 0.058(3) Uani 1 1 d . . . A 2
C40 C 0.6746(5) 0.2849(11) 0.3035(5) 0.084(4) Uani 1 1 d . . . A 2
N1 N 0.8700(3) -0.0600(7) 0.5869(3) 0.062(3) Uani 1 1 d . . . A 2
N2 N 0.9307(4) 0.0456(8) 0.5704(4) 0.072(3) Uani 1 1 d . . . A 2
N3 N 0.8970(3) 0.0871(7) 0.5293(4) 0.063(3) Uani 1 1 d . . . A 2
N4 N 0.7888(4) -0.1081(8) 0.5872(4) 0.076(3) Uani 1 1 d . . . A 2
N5 N 0.7727(4) -0.0677(7) 0.5370(4) 0.063(3) Uani 1 1 d . . . A 2
N6 N 0.8841(4) -0.1525(8) 0.5145(4) 0.074(3) Uani 1 1 d . . . A 2
N7 N 0.8530(3) -0.0889(7) 0.4805(4) 0.066(3) Uani 1 1 d . . . A 2
N8 N 0.7278(4) 0.1078(8) 0.3150(3) 0.062(3) Uani 1 1 d . . . A 2
N9 N 0.7766(3) 0.2638(9) 0.3502(4) 0.071(3) Uani 1 1 d . . . A 2
N10 N 0.8392(4) 0.2377(9) 0.3112(4) 0.078(3) Uani 1 1 d . . . A 2
N11 N 0.6597(4) 0.1215(7) 0.3604(4) 0.068(3) Uani 1 1 d . . . A 2
N12 N 0.6230(5) -0.0241(8) 0.3287(4) 0.081(3) Uani 1 1 d . . . A 2
N13 N 0.7839(4) 0.0920(7) 0.4572(4) 0.067(3) Uani 1 1 d . . . A 2
N15 N 0.6541(5) 0.3350(11) 0.2689(5) 0.125(5) Uani 1 1 d . . . A 2
N140 N 0.8095(3) 0.1274(7) 0.5676(4) 0.064(3) Uani 1 1 d . . . A 2
Fe02 Fe 0.71564(6) 0.20896(12) 0.36203(6) 0.0646(7) Uani 1 1 d . . . A 2
Ni01 Ni 0.82613(5) 0.02365(11) 0.51998(5) 0.0637(6) Uani 1 1 d . . . A 2
O1 O 0.9190(3) 0.1709(8) 0.2775(4) 0.103(3) Uani 1 1 d D . . B 2
O2 O 0.9024(4) 0.7267(8) 0.6812(5) 0.123(3) Uani 1 1 d D . . C 2
O3 O 0.9201(5) 0.0191(10) 0.7442(5) 0.155(4) Uani 1 1 d D . . D 2
O4 O 0.9891(5) 0.7802(13) 0.6523(5) 0.144(4) Uani 1 1 d D . . E 2
H4A H 0.993(5) 0.723(4) 0.668(4) 0.11(6) Uiso 1 1 d D . . F 2
H4B H 1.009(8) 0.820(8) 0.675(5) 0.31(16) Uiso 1 1 d D . . G 2
H3E H 0.929(4) 0.028(9) 0.7787(10) 0.09(5) Uiso 1 1 d D . . H 2
H3D H 0.896(12) -0.02(3) 0.739(5) 1.2(9) Uiso 1 1 d D . . I 2
H1D H 0.904(4) 0.15(3) 0.301(7) 0.6(3) Uiso 1 1 d D . . J 2
H1E H 0.894(3) 0.190(8) 0.251(3) 0.09(5) Uiso 1 1 d D . . K 2
H2D H 0.873(9) 0.70(4) 0.677(9) 1.6(15) Uiso 1 1 d D . . L 2
H2E H 0.912(7) 0.741(14) 0.7152(18) 0.19(10) Uiso 1 1 d D . . M 2
O6 O 0.990(2) 0.301(3) 0.745(3) 0.33(3) Uani 0.5 1 d . . P . .
O5 O 0.9841(7) 0.164(3) 0.7165(10) 0.223(14) Uani 0.5 1 d . . P . .

loop_
_atom_site_aniso_label
_atom_site_aniso_U_11
_atom_site_aniso_U_22
_atom_site_aniso_U_33
_atom_site_aniso_U_23
_atom_site_aniso_U_13
_atom_site_aniso_U_12
C1 0.068(9) 0.118(12) 0.062(9) -0.027(8) 0.010(8) -0.022(8)
C2 0.062(11) 0.089(11) 0.096(11) 0.020(8) 0.030(9) 0.013(8)
C3 0.062(9) 0.121(12) 0.123(12) 0.046(10) 0.012(9) -0.001(9)
C4 0.045(10) 0.160(15) 0.090(11) 0.033(10) 0.020(8) -0.008(9)
C5 0.057(10) 0.073(9) 0.086(10) 0.000(8) 0.033(9) -0.005(8)
C6 0.079(10) 0.111(12) 0.096(11) 0.025(9) 0.034(8) -0.011(8)
C7 0.066(9) 0.082(10) 0.063(8) 0.008(7) 0.011(8) -0.004(7)
C8 0.087(11) 0.081(11) 0.074(11) -0.004(8) 0.034(10) -0.014(9)
C9 0.129(13) 0.108(12) 0.108(12) 0.013(10) 0.050(10) -0.034(10)
C10 0.087(11) 0.102(13) 0.100(12) -0.030(10) 0.009(11) -0.030(9)
C11 0.074(11) 0.062(9) 0.096(11) 0.016(9) 0.028(10) -0.024(8)
C12 0.091(11) 0.107(12) 0.091(11) 0.027(9) -0.006(9) -0.017(9)
C13 0.089(10) 0.082(11) 0.061(9) -0.003(8) 0.019(7) 0.004(8)
C14 0.050(9) 0.067(10) 0.099(12) 0.012(9) 0.030(9) 0.005(7)
C15 0.098(11) 0.087(11) 0.110(11) 0.008(9) 0.032(9) 0.014(9)
C16 0.075(10) 0.099(12) 0.086(11) 0.011(9) 0.037(9) 0.020(9)
C17 0.038(8) 0.074(10) 0.094(11) -0.007(8) 0.020(8) -0.005(7)
C18 0.091(10) 0.094(10) 0.069(9) 0.017(8) 0.011(8) 0.008(8)
C19 0.075(10) 0.075(11) 0.050(8) 0.000(8) 0.023(8) 0.003(8)
C20 0.069(10) 0.109(13) 0.070(9) -0.030(9) 0.013(8) 0.023(10)
C21 0.089(12) 0.091(12) 0.062(9) -0.028(8) 0.000(9) 0.012(10)
C22 0.079(11) 0.074(11) 0.075(10) 0.004(8) 0.009(8) 0.007(8)
C23 0.060(9) 0.057(10) 0.077(10) -0.014(8) 0.007(8) 0.001(9)
C24 0.053(10) 0.111(13) 0.071(10) 0.008(9) 0.018(8) 0.018(10)
C25 0.044(9) 0.105(13) 0.078(10) -0.001(9) 0.014(8) -0.006(9)
C26 0.071(12) 0.151(16) 0.093(12) 0.009(11) 0.021(9) 0.002(12)
C27 0.101(14) 0.114(15) 0.146(15) -0.029(12) 0.050(12) -0.044(11)
C28 0.077(11) 0.122(14) 0.133(13) -0.035(10) 0.039(10) -0.016(11)
C29 0.068(11) 0.074(11) 0.141(13) -0.009(10) 0.024(9) -0.029(9)
C30 0.064(11) 0.070(11) 0.075(10) 0.010(8) 0.010(9) 0.001(9)
C31 0.059(10) 0.068(11) 0.081(10) 0.001(9) 0.002(8) -0.011(9)
C32 0.062(10) 0.082(12) 0.098(11) 0.004(9) 0.022(9) -0.012(9)
C33 0.080(12) 0.128(14) 0.102(12) -0.011(11) 0.008(9) 0.007(11)
C34 0.095(12) 0.086(13) 0.151(15) 0.019(11) 0.052(11) -0.012(10)
C35 0.080(11) 0.117(15) 0.139(13) -0.028(11) 0.062(10) -0.018(10)
C36 0.079(11) 0.081(11) 0.123(12) -0.007(9) 0.049(9) 0.012(9)
C37 0.054(9) 0.072(11) 0.096(11) 0.035(9) 0.022(9) 0.002(9)
C38 0.065(9) 0.052(8) 0.066(9) -0.012(7) 0.028(7) -0.001(7)
C39 0.049(8) 0.071(10) 0.050(8) 0.022(7) 0.005(6) 0.000(7)
C40 0.077(10) 0.113(13) 0.060(9) 0.016(8) 0.014(8) -0.009(9)
N1 0.061(7) 0.061(7) 0.066(6) -0.012(5) 0.019(6) -0.006(6)
N2 0.053(8) 0.103(9) 0.062(7) 0.004(6) 0.016(7) 0.002(7)
N3 0.044(6) 0.072(7) 0.071(7) 0.000(6) 0.011(6) 0.002(6)
N4 0.065(8) 0.085(8) 0.078(9) -0.001(7) 0.018(7) -0.021(7)
N5 0.060(7) 0.062(7) 0.073(8) -0.007(6) 0.032(6) -0.006(6)
N6 0.063(7) 0.069(8) 0.087(9) 0.005(7) 0.012(7) 0.000(6)
N7 0.065(7) 0.067(7) 0.071(7) 0.008(6) 0.030(6) 0.010(6)
N8 0.060(7) 0.079(8) 0.041(6) 0.003(5) 0.005(6) 0.004(7)
N9 0.059(7) 0.098(9) 0.059(7) 0.000(6) 0.021(6) -0.004(7)
N10 0.076(9) 0.094(10) 0.067(7) 0.018(7) 0.024(6) -0.001(7)
N11 0.061(7) 0.068(8) 0.067(7) -0.006(6) 0.003(6) -0.013(6)
N12 0.071(8) 0.091(9) 0.074(8) -0.011(7) 0.009(6) 0.007(8)
N13 0.069(7) 0.062(7) 0.070(7) 0.006(6) 0.018(6) 0.004(6)
N15 0.101(10) 0.151(13) 0.108(11) 0.048(9) 0.006(8) -0.017(9)
N140 0.063(7) 0.065(8) 0.062(7) 0.005(6) 0.015(5) -0.002(6)
Fe02 0.0565(12) 0.0725(13) 0.0639(12) 0.0013(10) 0.0148(9) 0.0024(9)
Ni01 0.0508(10) 0.0717(12) 0.0671(11) -0.0009(8) 0.0131(8) -0.0014(8)
O1 0.080(7) 0.126(9) 0.103(8) 0.004(7) 0.021(7) -0.001(6)
O2 0.149(10) 0.107(9) 0.117(10) -0.001(7) 0.045(8) -0.015(7)
O3 0.176(12) 0.171(12) 0.108(10) 0.007(9) 0.020(9) 0.008(9)
O4 0.110(9) 0.177(13) 0.119(9) 0.042(10) -0.013(7) -0.007(9)
O6 0.24(6) 0.35(4) 0.25(3) 0.16(4) -0.21(3) -0.15(4)
O5 0.070(17) 0.37(4) 0.21(3) -0.02(3) 0.005(16) -0.07(2)

loop_
_atom_type_symbol
_atom_type_description
_atom_type_scat_dispersion_real
_atom_type_scat_dispersion_imag
_atom_type_scat_source
C C 0.0033 0.0016 'International Tables Vol C Tables 4.2.6.8 and 6.1.1.4'
H H 0.0000 0.0000 'International Tables Vol C Tables 4.2.6.8 and 6.1.1.4'
N N 0.0061 0.0033 'International Tables Vol C Tables 4.2.6.8 and 6.1.1.4'
Fe Fe 0.3463 0.8444 'International Tables Vol C Tables 4.2.6.8 and 6.1.1.4'
Ni Ni 0.3393 1.1124 'International Tables Vol C Tables 4.2.6.8 and 6.1.1.4'
O O 0.0106 0.0060 'International Tables Vol C Tables 4.2.6.8 and 6.1.1.4'

loop_
_geom_angle_atom_site_label_1
_geom_angle_atom_site_label_2
_geom_angle_atom_site_label_3
_geom_angle
_geom_angle_site_symmetry_1
_geom_angle_site_symmetry_3
_geom_angle_publ_flag
N2 C1 N1 106.5(9) . . ?
N2 C1 H1A 110.4 . . ?
N1 C1 H1A 110.4 . . ?
N2 C1 H1B 110.4 . . ?
N1 C1 H1B 110.4 . . ?
H1A C1 H1B 108.6 . . ?
N2 C2 C4 106.0(12) . . ?
N2 C2 C3 123.1(13) . . ?
C4 C2 C3 130.9(13) . . ?
C2 C3 H3A 109.5 . . ?
C2 C3 H3B 109.5 . . ?
H3A C3 H3B 109.5 . . ?
C2 C3 H3C 109.5 . . ?
H3A C3 H3C 109.5 . . ?
H3B C3 H3C 109.5 . . ?
C2 C4 C5 106.1(12) . . ?
C2 C4 H4 126.9 . . ?
C5 C4 H4 126.9 . . ?
N3 C5 C4 110.0(12) . . ?
N3 C5 C6 122.4(12) . . ?
C4 C5 C6 127.6(13) . . ?
C5 C6 H6A 109.5 . . ?
C5 C6 H6B 109.5 . . ?
H6A C6 H6B 109.5 . . ?
C5 C6 H6C 109.5 . . ?
H6A C6 H6C 109.5 . . ?
H6B C6 H6C 109.5 . . ?
N4 C7 N1 107.3(9) . . ?
N4 C7 H7A 110.3 . . ?
N1 C7 H7A 110.3 . . ?
N4 C7 H7B 110.3 . . ?
N1 C7 H7B 110.3 . . ?
H7A C7 H7B 108.5 . . ?
N4 C8 C10 106.0(12) . . ?
N4 C8 C9 120.7(13) . . ?
C10 C8 C9 133.3(15) . . ?
C8 C9 H9A 109.5 . . ?
C8 C9 H9B 109.5 . . ?
H9A C9 H9B 109.5 . . ?
C8 C9 H9C 109.5 . . ?
H9A C9 H9C 109.5 . . ?
H9B C9 H9C 109.5 . . ?
C11 C10 C8 108.6(13) . . ?
C11 C10 H10 125.7 . . ?
C8 C10 H10 125.7 . . ?
N5 C11 C10 109.0(12) . . ?
N5 C11 C12 123.7(12) . . ?
C10 C11 C12 127.3(14) . . ?
C11 C12 H12A 109.5 . . ?
C11 C12 H12B 109.5 . . ?
H12A C12 H12B 109.5 . . ?
C11 C12 H12C 109.5 . . ?
H12A C12 H12C 109.5 . . ?
H12B C12 H12C 109.5 . . ?
N6 C13 N1 109.0(10) . . ?
N6 C13 H13A 109.9 . . ?
N1 C13 H13A 109.9 . . ?
N6 C13 H13B 109.9 . . ?
N1 C13 H13B 109.9 . . ?
H13A C13 H13B 108.3 . . ?
C16 C14 N6 105.2(11) . . ?
C16 C14 C15 132.3(14) . . ?
N6 C14 C15 122.5(13) . . ?
C14 C15 H15A 109.5 . . ?
C14 C15 H15B 109.5 . . ?
H15A C15 H15B 109.5 . . ?
C14 C15 H15C 109.5 . . ?
H15A C15 H15C 109.5 . . ?
H15B C15 H15C 109.5 . . ?
C14 C16 C17 108.1(12) . . ?
C14 C16 H16 125.9 . . ?
C17 C16 H16 125.9 . . ?
N7 C17 C16 109.3(12) . . ?
N7 C17 C18 123.2(12) . . ?
C16 C17 C18 127.4(13) . . ?
C17 C18 H18A 109.5 . . ?
C17 C18 H18B 109.5 . . ?
H18A C18 H18B 109.5 . . ?
C17 C18 H18C 109.5 . . ?
H18A C18 H18C 109.5 . . ?
H18B C18 H18C 109.5 . . ?
N8 C19 C20 121.1(13) . . ?
N8 C19 C24 110.1(12) . . ?
C20 C19 C24 128.6(15) . . ?
C21 C20 C19 116.5(13) . . ?
C21 C20 H20 121.8 . . ?
C19 C20 H20 121.8 . . ?
C22 C21 C20 121.5(13) . . ?
C22 C21 H21 119.3 . . ?
C20 C21 H21 119.3 . . ?
C21 C22 C23 119.1(13) . . ?
C21 C22 H22 120.4 . . ?
C23 C22 H22 120.4 . . ?
N8 C23 C22 120.0(13) . . ?
N8 C23 C31 112.0(13) . . ?
C22 C23 C31 127.8(15) . . ?
N10 C24 N9 112.8(13) . . ?
N10 C24 C19 130.4(14) . . ?
N9 C24 C19 116.7(13) . . ?
N10 C25 C26 131.0(15) . . ?
N10 C25 C30 109.0(13) . . ?
C26 C25 C30 119.8(16) . . ?
C27 C26 C25 117.6(15) . . ?
C27 C26 H26 121.2 . . ?
C25 C26 H26 121.2 . . ?
C26 C27 C28 124.6(15) . . ?
C26 C27 H27 117.7 . . ?
C28 C27 H27 117.7 . . ?
C29 C28 C27 118.9(15) . . ?
C29 C28 H28 120.5 . . ?
C27 C28 H28 120.5 . . ?
C28 C29 C30 118.8(14) . . ?
C28 C29 H29 120.6 . . ?
C30 C29 H29 120.6 . . ?
N9 C30 C29 131.7(14) . . ?
N9 C30 C25 107.9(13) . . ?
C29 C30 C25 120.4(15) . . ?
N12 C31 N11 114.4(13) . . ?
N12 C31 C23 130.3(15) . . ?
N11 C31 C23 115.4(13) . . ?
N12 C32 C37 113.4(13) . . ?
N12 C32 C33 128.4(16) . . ?
C37 C32 C33 118.2(15) . . ?
C34 C33 C32 115.9(15) . . ?
C34 C33 H33 122.0 . . ?
C32 C33 H33 122.0 . . ?
C33 C34 C35 125.5(14) . . ?
C33 C34 H34 117.2 . . ?
C35 C34 H34 117.2 . . ?
C36 C35 C34 117.2(14) . . ?
C36 C35 H35 121.4 . . ?
C34 C35 H35 121.4 . . ?
C35 C36 C37 119.1(13) . . ?
C35 C36 H36 120.4 . . ?
C37 C36 H36 120.4 . . ?
C32 C37 N11 104.0(13) . . ?
C32 C37 C36 123.8(14) . . ?
N11 C37 C36 132.1(15) . . ?
N13 C38 Fe02 175.9(10) . . ?
N140 C39 Fe02 176.9(10) . 7_656 ?
N15 C40 Fe02 173.7(13) . . ?
C13 N1 C7 108.4(9) . . ?
C13 N1 C1 115.2(10) . . ?
C7 N1 C1 111.7(9) . . ?
C13 N1 Ni01 111.0(7) . . ?
C7 N1 Ni01 103.7(7) . . ?
C1 N1 Ni01 106.4(7) . . ?
C2 N2 N3 112.7(10) . . ?
C2 N2 C1 129.2(12) . . ?
N3 N2 C1 117.9(11) . . ?
C5 N3 N2 105.2(10) . . ?
C5 N3 Ni01 139.1(9) . . ?
N2 N3 Ni01 110.8(8) . . ?
C8 N4 N5 110.2(10) . . ?
C8 N4 C7 132.4(12) . . ?
N5 N4 C7 117.3(11) . . ?
C11 N5 N4 106.2(10) . . ?
C11 N5 Ni01 141.5(10) . . ?
N4 N5 Ni01 111.7(8) . . ?
N7 N6 C14 112.5(10) . . ?
N7 N6 C13 119.4(11) . . ?
C14 N6 C13 127.1(12) . . ?
C17 N7 N6 104.7(10) . . ?
C17 N7 Ni01 140.2(9) . . ?
N6 N7 Ni01 112.8(9) . . ?
C23 N8 C19 121.7(11) . . ?
C23 N8 Fe02 119.3(10) . . ?
C19 N8 Fe02 119.0(10) . . ?
C30 N9 C24 105.4(11) . . ?
C30 N9 Fe02 141.9(10) . . ?
C24 N9 Fe02 112.3(10) . . ?
C24 N10 C25 104.8(12) . . ?
C31 N11 C37 105.6(11) . . ?
C31 N11 Fe02 112.9(10) . . ?
C37 N11 Fe02 141.3(10) . . ?
C31 N12 C32 102.7(12) . . ?
C38 N13 Ni01 174.2(9) . . ?
C39 N140 Ni01 176.3(9) . . ?
C39 Fe02 N8 177.4(5) 7_656 . ?
C39 Fe02 C40 85.8(5) 7_656 . ?
N8 Fe02 C40 92.4(5) . . ?
C39 Fe02 N11 97.7(5) 7_656 . ?
N8 Fe02 N11 80.4(5) . . ?
C40 Fe02 N11 90.3(5) . . ?
C39 Fe02 C38 91.9(5) 7_656 . ?
N8 Fe02 C38 90.0(4) . . ?
C40 Fe02 C38 177.4(5) . . ?
N11 Fe02 C38 91.2(4) . . ?
C39 Fe02 N9 100.1(5) 7_656 . ?
N8 Fe02 N9 81.9(5) . . ?
C40 Fe02 N9 91.6(5) . . ?
N11 Fe02 N9 162.2(5) . . ?
C38 Fe02 N9 87.6(5) . . ?
N13 Ni01 N140 90.2(4) . . ?
N13 Ni01 N5 98.9(5) . . ?
N140 Ni01 N5 89.1(4) . . ?
N13 Ni01 N7 98.3(5) . . ?
N140 Ni01 N7 171.0(4) . . ?
N5 Ni01 N7 92.6(4) . . ?
N13 Ni01 N3 103.7(4) . . ?
N140 Ni01 N3 90.6(4) . . ?
N5 Ni01 N3 157.4(5) . . ?
N7 Ni01 N3 84.4(4) . . ?
N13 Ni01 N1 176.3(4) . . ?
N140 Ni01 N1 92.2(4) . . ?
N5 Ni01 N1 78.4(4) . . ?
N7 Ni01 N1 79.5(4) . . ?
N3 Ni01 N1 79.1(4) . . ?
H1D O1 H1E 104(3) . . ?
H2D O2 H2E 103(3) . . ?
H3E O3 H3D 104(3) . . ?
H4A O4 H4B 104(3) . . ?

loop_
_geom_bond_atom_site_label_1
_geom_bond_atom_site_label_2
_geom_bond_distance
_geom_bond_site_symmetry_2
_geom_bond_publ_flag
C1 N2 1.469(14) . ?
C1 N1 1.501(14) . ?
C1 H1A 0.9700 . ?
C1 H1B 0.9700 . ?
C2 N2 1.351(15) . ?
C2 C4 1.394(16) . ?
C2 C3 1.520(16) . ?
C3 H3A 0.9600 . ?
C3 H3B 0.9600 . ?
C3 H3C 0.9600 . ?
C4 C5 1.411(15) . ?
C4 H4 0.9300 . ?
C5 N3 1.353(13) . ?
C5 C6 1.499(16) . ?
C6 H6A 0.9600 . ?
C6 H6B 0.9600 . ?
C6 H6C 0.9600 . ?
C7 N4 1.475(14) . ?
C7 N1 1.497(13) . ?
C7 H7A 0.9700 . ?
C7 H7B 0.9700 . ?
C8 N4 1.376(14) . ?
C8 C10 1.391(16) . ?
C8 C9 1.554(17) . ?
C9 H9A 0.9600 . ?
C9 H9B 0.9600 . ?
C9 H9C 0.9600 . ?
C10 C11 1.391(17) . ?
C10 H10 0.9300 . ?
C11 N5 1.365(14) . ?
C11 C12 1.496(16) . ?
C12 H12A 0.9600 . ?
C12 H12B 0.9600 . ?
C12 H12C 0.9600 . ?
C13 N6 1.487(14) . ?
C13 N1 1.489(14) . ?
C13 H13A 0.9700 . ?
C13 H13B 0.9700 . ?
C14 C16 1.360(16) . ?
C14 N6 1.401(14) . ?
C14 C15 1.503(16) . ?
C15 H15A 0.9600 . ?
C15 H15B 0.9600 . ?
C15 H15C 0.9600 . ?
C16 C17 1.445(16) . ?
C16 H16 0.9300 . ?
C17 N7 1.363(14) . ?
C17 C18 1.488(15) . ?
C18 H18A 0.9600 . ?
C18 H18B 0.9600 . ?
C18 H18C 0.9600 . ?
C19 N8 1.365(13) . ?
C19 C20 1.400(16) . ?
C19 C24 1.476(18) . ?
C20 C21 1.385(17) . ?
C20 H20 0.9300 . ?
C21 C22 1.383(16) . ?
C21 H21 0.9300 . ?
C22 C23 1.392(16) . ?
C22 H22 0.9300 . ?
C23 N8 1.318(14) . ?
C23 C31 1.440(17) . ?
C24 N10 1.355(15) . ?
C24 N9 1.418(15) . ?
C25 N10 1.392(16) . ?
C25 C26 1.409(19) . ?
C25 C30 1.436(16) . ?
C26 C27 1.349(18) . ?
C26 H26 0.9300 . ?
C27 C28 1.426(19) . ?
C27 H27 0.9300 . ?
C28 C29 1.374(17) . ?
C28 H28 0.9300 . ?
C29 C30 1.422(17) . ?
C29 H29 0.9300 . ?
C30 N9 1.358(15) . ?
C31 N12 1.331(15) . ?
C31 N11 1.410(15) . ?
C32 N12 1.401(16) . ?
C32 C37 1.404(17) . ?
C32 C33 1.449(18) . ?
C33 C34 1.406(18) . ?
C33 H33 0.9300 . ?
C34 C35 1.435(19) . ?
C34 H34 0.9300 . ?
C35 C36 1.379(16) . ?
C35 H35 0.9300 . ?
C36 C37 1.424(17) . ?
C36 H36 0.9300 . ?
C37 N11 1.416(15) . ?
C38 N13 1.193(12) . ?
C38 Fe02 1.980(14) . ?
C39 N140 1.166(12) . ?
C39 Fe02 1.958(15) 7_656 ?
C40 N15 1.170(14) . ?
C40 Fe02 1.967(15) . ?
N1 Ni01 2.196(10) . ?
N2 N3 1.364(12) . ?
N3 Ni01 2.141(11) . ?
N4 N5 1.402(12) . ?
N5 Ni01 2.105(11) . ?
N6 N7 1.387(12) . ?
N7 Ni01 2.119(10) . ?
N8 Fe02 1.958(10) . ?
N9 Fe02 1.983(11) . ?
N11 Fe02 1.979(11) . ?
N13 Ni01 2.003(11) . ?
N140 Ni01 2.041(12) . ?
Fe02 C39 1.958(15) 7_656 ?
O1 H1D 0.890(11) . ?
O1 H1E 0.890(11) . ?
O2 H2D 0.891(12) . ?
O2 H2E 0.892(11) . ?
O3 H3E 0.890(11) . ?
O3 H3D 0.891(11) . ?
O4 H4A 0.889(11) . ?
O4 H4B 0.891(11) . ?
O6 O6 0.58(11) 2_756 ?
O5 O5 1.76(5) 2_756 ?

loop_
_geom_torsion_atom_site_label_1
_geom_torsion_atom_site_label_2
_geom_torsion_atom_site_label_3
_geom_torsion_atom_site_label_4
_geom_torsion
_geom_torsion_site_symmetry_1
_geom_torsion_site_symmetry_2
_geom_torsion_site_symmetry_3
_geom_torsion_site_symmetry_4
_geom_torsion_publ_flag
N2 C2 C4 C5 -0.9(15) . . . . ?
C3 C2 C4 C5 -179.8(14) . . . . ?
C2 C4 C5 N3 -0.2(15) . . . . ?
C2 C4 C5 C6 -179.9(12) . . . . ?
N4 C8 C10 C11 -0.7(15) . . . . ?
C9 C8 C10 C11 177.7(13) . . . . ?
C8 C10 C11 N5 1.2(15) . . . . ?
C8 C10 C11 C12 -179.2(12) . . . . ?
N6 C14 C16 C17 -1.1(13) . . . . ?
C15 C14 C16 C17 -178.6(12) . . . . ?
C14 C16 C17 N7 -1.1(14) . . . . ?
C14 C16 C17 C18 -178.0(11) . . . . ?
N8 C19 C20 C21 3.6(17) . . . . ?
C24 C19 C20 C21 178.4(12) . . . . ?
C19 C20 C21 C22 -3.0(19) . . . . ?
C20 C21 C22 C23 2.3(19) . . . . ?
C21 C22 C23 N8 -2.1(18) . . . . ?
C21 C22 C23 C31 -176.7(12) . . . . ?
N8 C19 C24 N10 173.8(11) . . . . ?
C20 C19 C24 N10 -1(2) . . . . ?
N8 C19 C24 N9 -2.5(14) . . . . ?
C20 C19 C24 N9 -177.8(11) . . . . ?
N10 C25 C26 C27 -176.5(14) . . . . ?
C30 C25 C26 C27 -2(2) . . . . ?
C25 C26 C27 C28 1(2) . . . . ?
C26 C27 C28 C29 0(3) . . . . ?
C27 C28 C29 C30 1(2) . . . . ?
C28 C29 C30 N9 -179.9(13) . . . . ?
C28 C29 C30 C25 -2(2) . . . . ?
N10 C25 C30 N9 -3.3(14) . . . . ?
C26 C25 C30 N9 -179.0(11) . . . . ?
N10 C25 C30 C29 178.3(11) . . . . ?
C26 C25 C30 C29 2.6(19) . . . . ?
N8 C23 C31 N12 -176.4(12) . . . . ?
C22 C23 C31 N12 -2(2) . . . . ?
N8 C23 C31 N11 4.2(15) . . . . ?
C22 C23 C31 N11 179.1(11) . . . . ?
N12 C32 C33 C34 178.5(13) . . . . ?
C37 C32 C33 C34 -2.0(19) . . . . ?
C32 C33 C34 C35 4(2) . . . . ?
C33 C34 C35 C36 -3(2) . . . . ?
C34 C35 C36 C37 0(2) . . . . ?
N12 C32 C37 N11 1.6(14) . . . . ?
C33 C32 C37 N11 -178.0(10) . . . . ?
N12 C32 C37 C36 178.7(11) . . . . ?
C33 C32 C37 C36 -0.9(19) . . . . ?
C35 C36 C37 C32 2(2) . . . . ?
C35 C36 C37 N11 178.2(13) . . . . ?
N6 C13 N1 C7 141.1(9) . . . . ?
N6 C13 N1 C1 -93.1(11) . . . . ?
N6 C13 N1 Ni01 27.8(11) . . . . ?
N4 C7 N1 C13 -69.4(11) . . . . ?
N4 C7 N1 C1 162.7(10) . . . . ?
N4 C7 N1 Ni01 48.5(10) . . . . ?
N2 C1 N1 C13 80.3(12) . . . . ?
N2 C1 N1 C7 -155.6(9) . . . . ?
N2 C1 N1 Ni01 -43.1(11) . . . . ?
C4 C2 N2 N3 1.6(14) . . . . ?
C3 C2 N2 N3 -179.3(11) . . . . ?
C4 C2 N2 C1 -173.2(12) . . . . ?
C3 C2 N2 C1 6(2) . . . . ?
N1 C1 N2 C2 -137.2(12) . . . . ?
N1 C1 N2 N3 48.1(14) . . . . ?
C4 C5 N3 N2 1.1(13) . . . . ?
C6 C5 N3 N2 -179.2(11) . . . . ?
C4 C5 N3 Ni01 -150.0(10) . . . . ?
C6 C5 N3 Ni01 29.7(19) . . . . ?
C2 N2 N3 C5 -1.7(13) . . . . ?
C1 N2 N3 C5 173.8(10) . . . . ?
C2 N2 N3 Ni01 158.5(8) . . . . ?
C1 N2 N3 Ni01 -26.0(12) . . . . ?
C10 C8 N4 N5 0.0(14) . . . . ?
C9 C8 N4 N5 -178.7(10) . . . . ?
C10 C8 N4 C7 -179.1(12) . . . . ?
C9 C8 N4 C7 2(2) . . . . ?
N1 C7 N4 C8 140.2(12) . . . . ?
N1 C7 N4 N5 -38.8(13) . . . . ?
C10 C11 N5 N4 -1.1(13) . . . . ?
C12 C11 N5 N4 179.2(11) . . . . ?
C10 C11 N5 Ni01 169.0(9) . . . . ?
C12 C11 N5 Ni01 -11(2) . . . . ?
C8 N4 N5 C11 0.7(12) . . . . ?
C7 N4 N5 C11 180.0(10) . . . . ?
C8 N4 N5 Ni01 -172.7(7) . . . . ?
C7 N4 N5 Ni01 6.6(11) . . . . ?
C16 C14 N6 N7 3.0(13) . . . . ?
C15 C14 N6 N7 -179.2(10) . . . . ?
C16 C14 N6 C13 171.8(11) . . . . ?
C15 C14 N6 C13 -10.4(18) . . . . ?
N1 C13 N6 N7 -32.6(13) . . . . ?
N1 C13 N6 C14 159.3(10) . . . . ?
C16 C17 N7 N6 2.8(12) . . . . ?
C18 C17 N7 N6 179.8(10) . . . . ?
C16 C17 N7 Ni01 163.2(9) . . . . ?
C18 C17 N7 Ni01 -19.8(18) . . . . ?
C14 N6 N7 C17 -3.7(12) . . . . ?
C13 N6 N7 C17 -173.4(9) . . . . ?
C14 N6 N7 Ni01 -170.2(7) . . . . ?
C13 N6 N7 Ni01 20.1(12) . . . . ?
C22 C23 N8 C19 2.8(17) . . . . ?
C31 C23 N8 C19 178.1(10) . . . . ?
C22 C23 N8 Fe02 -178.9(8) . . . . ?
C31 C23 N8 Fe02 -3.5(13) . . . . ?
C20 C19 N8 C23 -3.6(17) . . . . ?
C24 C19 N8 C23 -179.3(10) . . . . ?
C20 C19 N8 Fe02 178.1(8) . . . . ?
C24 C19 N8 Fe02 2.4(12) . . . . ?
C29 C30 N9 C24 -179.3(13) . . . . ?
C25 C30 N9 C24 2.6(13) . . . . ?
C29 C30 N9 Fe02 -8(2) . . . . ?
C25 C30 N9 Fe02 174.1(10) . . . . ?
N10 C24 N9 C30 -1.0(13) . . . . ?
C19 C24 N9 C30 176.0(10) . . . . ?
N10 C24 N9 Fe02 -175.4(8) . . . . ?
C19 C24 N9 Fe02 1.6(13) . . . . ?
N9 C24 N10 C25 -1.0(13) . . . . ?
C19 C24 N10 C25 -177.5(12) . . . . ?
C26 C25 N10 C24 177.6(14) . . . . ?
C30 C25 N10 C24 2.6(13) . . . . ?
N12 C31 N11 C37 2.6(13) . . . . ?
C23 C31 N11 C37 -178.0(10) . . . . ?
N12 C31 N11 Fe02 177.5(8) . . . . ?
C23 C31 N11 Fe02 -3.0(13) . . . . ?
C32 C37 N11 C31 -2.3(12) . . . . ?
C36 C37 N11 C31 -179.1(12) . . . . ?
C32 C37 N11 Fe02 -174.8(9) . . . . ?
C36 C37 N11 Fe02 8(2) . . . . ?
N11 C31 N12 C32 -1.6(13) . . . . ?
C23 C31 N12 C32 179.1(12) . . . . ?
C37 C32 N12 C31 -0.1(14) . . . . ?
C33 C32 N12 C31 179.5(13) . . . . ?
